data_7250145
loop_
_publ_author_name
'Sch&#xf6;binger, Matthias'
'Huber, Martin'
'St&#xf6;ger, Berthold'
'Hametner, Christian'
'Weinberger, Peter'

_publ_section_title
;
 Structural tuning of tetrazole-BODIPY Ag(i) coordination compounds
 <i>via</i> co-ligand addition and counterion variation.
;
_journal_issue 17
_journal_name_full CrystEngComm
_journal_page_first 2689
_journal_page_last 2697
_journal_paper_doi 10.1039/d5ce00197h
_journal_volume 27
_journal_year 2025
_chemical_formula_moiety 'C60 H68 Ag5 B4 F18 N24 O10 P5, H2 O'
_chemical_formula_sum 'C60 H70 Ag5 B4 F18 N24 O11 P5'
_chemical_formula_weight 2382.84
_space_group_crystal_system triclinic
_space_group_IT_number 2
_space_group_name_Hall '-P 1'
_space_group_name_H-M_alt 'P -1'
_atom_sites_solution_hydrogens mixed
_audit_creation_date 2022-09-13
_audit_creation_method
;
Olex2 1.5
(compiled 2022.04.07 svn.rca3783a for OlexSys, GUI svn.r6498)
;
_audit_update_record
;
2024-12-11 deposited with the CCDC.	2025-03-20 downloaded from the CCDC.
;
_cell_angle_alpha 95.436(6)
_cell_angle_beta 94.643(7)
_cell_angle_gamma 92.586(7)
_cell_formula_units_Z 2
_cell_length_a 9.1775(8)
_cell_length_b 10.1075(8)
_cell_length_c 43.740(4)
_cell_measurement_reflns_used 50886
_cell_measurement_temperature 100
_cell_measurement_theta_max 70.81
_cell_measurement_theta_min 2.04
_cell_volume 4020.2(6)
_computing_cell_refinement
;
X-Area Recipe 1.37.0.0 (STOE, 2021)
;
_computing_data_collection
;
X-Area Pilatus3_SV 1.31.175.0 (STOE, 2021)
;
_computing_data_reduction
;
X-Area Integrate 2.5.1.0 (STOE, 2021)
X-Area X-Red 2.3.0.0 (STOE, 2021) 
;
_computing_molecular_graphics 'Olex2 1.5 (Dolomanov et al., 2009)'
_computing_publication_material
;
STOE & Cie GmbH, X-Area, software package for collecting single-crystal or
multi-domain crystal data on STOE area-detector diffractometers, for image 
processing, for the correction and scaling of reflection intensities and 
for outlier rejection, version 2.0, Darmstadt 2021
;
_computing_structure_refinement 'SHELXL 2014/7 (Sheldrick, 2015)'
_diffrn_ambient_temperature 100
_diffrn_detector 'EIGER2 1M CDTE'
_diffrn_detector_area_resol_mean 13.33
_diffrn_measured_fraction_theta_full 0.976
_diffrn_measured_fraction_theta_max 0.940
_diffrn_measurement_details
;
 2362 frames, detector distance = 40 mm
;
_diffrn_measurement_device 'Eulerian 4-circle diffractometer'
_diffrn_measurement_device_type 'STOE STADIVARI'
_diffrn_measurement_method 'rotation method, \w scans'
_diffrn_radiation_collimation '1.2 mm, 0.6 diameter'
_diffrn_radiation_monochromator 'Graded multilayer mirror'
_diffrn_radiation_polarisn_norm 270
_diffrn_radiation_probe x-ray
_diffrn_radiation_type 'Cu K\a'
_diffrn_radiation_wavelength 1.54186
_diffrn_reflns_av_R_equivalents 0.0678
_diffrn_reflns_av_unetI/netI 0.0495
_diffrn_reflns_Laue_measured_fraction_full 0.976
_diffrn_reflns_Laue_measured_fraction_max 0.940
_diffrn_reflns_limit_h_max 10
_diffrn_reflns_limit_h_min -11
_diffrn_reflns_limit_k_max 12
_diffrn_reflns_limit_k_min -6
_diffrn_reflns_limit_l_max 52
_diffrn_reflns_limit_l_min -50
_diffrn_reflns_number 43364
_diffrn_reflns_point_group_measured_fraction_full 0.976
_diffrn_reflns_point_group_measured_fraction_max 0.940
_diffrn_reflns_theta_full 67.686
_diffrn_reflns_theta_max 71.567
_diffrn_reflns_theta_min 2.037
_diffrn_source Axo_Cu
_diffrn_source_current 1.000
_diffrn_source_power 0.050
_diffrn_source_voltage 50
_exptl_absorpt_coefficient_mu 11.565
_exptl_absorpt_correction_T_max 0.1464
_exptl_absorpt_correction_T_min 0.0700
_exptl_absorpt_correction_type multi-scan
_exptl_absorpt_process_details
;
STOE LANA, absorption correction by scaling of reflection intensities.
J. Koziskova, F. Hahn, J. Richter, J. Kozisek, "Comparison of different
absorption corrections on the model structure of tetrakis(\m~2~-acetato)-
diaqua-di-copper(II)", Acta Chimica Slovaca, vol. 9, no. 2, 2016, pp. 136 - 140.
Afterwards a spherical absorption correction was performed within STOE LANA.
;
_exptl_crystal_colour red
_exptl_crystal_colour_primary red
_exptl_crystal_density_diffrn 1.968
_exptl_crystal_density_method 'not measured'
_exptl_crystal_description plate
_exptl_crystal_F_000 2356
_exptl_crystal_size_max 0.1
_exptl_crystal_size_mid 0.063
_exptl_crystal_size_min 0.02
_refine_diff_density_max 1.650
_refine_diff_density_min -1.955
_refine_diff_density_rms 0.222
_refine_ls_extinction_method none
_refine_ls_goodness_of_fit_ref 1.054
_refine_ls_hydrogen_treatment constr
_refine_ls_matrix_type full
_refine_ls_number_parameters 1161
_refine_ls_number_reflns 14791
_refine_ls_number_restraints 0
_refine_ls_restrained_S_all 1.054
_refine_ls_R_factor_all 0.1466
_refine_ls_R_factor_gt 0.1189
_refine_ls_shift/su_max 0.001
_refine_ls_shift/su_mean 0.000
_refine_ls_structure_factor_coef Fsqd
_refine_ls_weighting_details 'w=1/[\s^2^(Fo^2^)+(0.0601P)^2^+150.4570P] where P=(Fo^2^+2Fc^2^)/3'
_refine_ls_weighting_scheme calc
_refine_ls_wR_factor_gt 0.2599
_refine_ls_wR_factor_ref 0.2799
_reflns_Friedel_coverage 0.000
_reflns_number_gt 11382
_reflns_number_total 14791
_reflns_threshold_expression 'I > 2\s(I)'
_cod_data_source_file d5ce00197h2.cif
_cod_data_source_block 6
_cod_depositor_comments 'Adding full bibliography for 7250141--7250151.cif.'
_cod_database_code 7250145
_shelx_shelxl_version_number 2014/7
_shelx_space_group_comment
;
The symmetry employed for this shelxl refinement is uniquely defined
by the following loop, which should always be used as a source of
symmetry information in preference to the above space-group names.
They are only intended as comments.
;
_olex2_refinement_description
;
1. Fixed Uiso
 At 1.2 times of:
  All C(H) groups, All C(H,H) groups
 At 1.5 times of:
  All C(H,H,H) groups, All O(H,H) groups
2.a Rotating group:
 OW1(HW1A,HW1B)
2.b Secondary CH2 refined with riding coordinates:
 C14(H14A,H14B), C29(H29A,H29B), C44(H44A,H44B), C59(H59A,H59B)
2.c Aromatic/amide H refined with riding coordinates:
 C2(H2), C8(H8), C15(H15), C17(H17), C23(H23), C30(H30), C32(H32), C38(H38),
 C45(H45), C47(H47), C53(H53), C60(H60)
2.d Idealised Me refined as rotating group:
 C10(H10A,H10B,H10C), C11(H11A,H11B,H11C), C12(H12A,H12B,H12C), C13(H13A,H13B,
 H13C), C25(H25A,H25B,H25C), C26(H26A,H26B,H26C), C27(H27A,H27B,H27C), C28(H28A,
 H28B,H28C), C40(H40A,H40B,H40C), C41(H41A,H41B,H41C), C42(H42A,H42B,H42C),
 C43(H43A,H43B,H43C), C55(H55A,H55B,H55C), C56(H56A,H56B,H56C), C57(H57A,H57B,
 H57C), C58(H58A,H58B,H58C)
;
_olex2_submission_special_instructions 'No special instructions were received'

loop_
_space_group_symop_operation_xyz
'x, y, z'
'-x, -y, -z'

loop_
_atom_site_label
_atom_site_type_symbol
_atom_site_fract_x
_atom_site_fract_y
_atom_site_fract_z
_atom_site_U_iso_or_equiv
_atom_site_adp_type
_atom_site_occupancy
_atom_site_site_symmetry_order
_atom_site_calc_flag
_atom_site_refinement_flags_posn
_atom_site_refinement_flags_adp
_atom_site_refinement_flags_occupancy
_atom_site_disorder_assembly
_atom_site_disorder_group
Ag1 Ag 0.33445(14) 0.72583(14) 0.75901(3) 0.0558(3) Uani 1 1 d . . . . .
Ag2 Ag 0.12392(12) 0.41712(13) 0.71643(3) 0.0495(3) Uani 1 1 d . . . . .
Ag3 Ag 0.54117(14) 0.46492(15) 0.74582(3) 0.0614(4) Uani 1 1 d . . . . .
Ag4 Ag 0.87071(13) 0.48454(14) 0.77006(3) 0.0560(3) Uani 1 1 d . . . . .
Ag5 Ag 0.74895(14) 0.14310(15) 0.75108(3) 0.0600(4) Uani 1 1 d . . . . .
P1 P 0.7031(5) 0.7400(6) 0.79817(13) 0.0680(13) Uani 1 1 d . . . . .
P2 P 0.7556(4) 0.3941(5) 0.69192(9) 0.0491(9) Uani 1 1 d . . . . .
P3 P 1.2163(5) 0.4237(5) 0.78969(9) 0.0495(10) Uani 1 1 d . . . . .
P4 P 0.3459(5) 0.1571(5) 0.72574(11) 0.0608(12) Uani 1 1 d . . . . .
P5 P 0.9872(6) 0.7456(5) 0.73010(11) 0.0613(12) Uani 1 1 d . . . . .
F1 F 0.0016(7) 0.5908(8) 0.55411(17) 0.0376(17) Uani 1 1 d . . . . .
F2 F 0.1686(8) 0.6324(8) 0.51997(16) 0.0393(18) Uani 1 1 d . . . . .
F3 F 0.4907(10) 1.0547(10) 0.9419(2) 0.060(2) Uani 1 1 d . . . . .
F4 F 0.3268(11) 1.1061(10) 0.9773(2) 0.060(2) Uani 1 1 d . . . . .
F5 F 0.5485(9) 0.0754(9) 0.5572(2) 0.055(2) Uani 1 1 d . . . . .
F6 F 0.7213(9) 0.0261(10) 0.52397(18) 0.051(2) Uani 1 1 d . . . . .
F7 F 0.9481(10) 0.5312(11) 0.9538(2) 0.064(3) Uani 1 1 d . . . . .
F8 F 0.7512(10) 0.4802(10) 0.97995(18) 0.054(2) Uani 1 1 d . . . . .
F9 F 0.6975(14) 0.8766(13) 0.7888(4) 0.098(4) Uani 1 1 d . . . . .
F10 F 0.6564(13) 0.7696(14) 0.8310(3) 0.090(4) Uani 1 1 d . . . . .
F11 F 0.8474(13) 0.4552(13) 0.6687(3) 0.081(3) Uani 1 1 d . . . . .
F12 F 0.7075(12) 0.2655(12) 0.6712(2) 0.072(3) Uani 1 1 d . . . . .
F13 F 1.3035(11) 0.3394(11) 0.8114(2) 0.064(3) Uani 1 1 d . . . . .
F14 F 1.1805(11) 0.5385(11) 0.8132(2) 0.066(3) Uani 1 1 d . . . . .
F15 F 0.3125(13) 0.1273(12) 0.7590(3) 0.078(3) Uani 1 1 d . . . . .
F16 F 0.3706(12) 0.0156(11) 0.7135(3) 0.074(3) Uani 1 1 d . . . . .
F17 F 0.8179(11) 0.7414(12) 0.7274(3) 0.082(3) Uani 1 1 d . . . . .
F18 F 1.0079(16) 0.7316(13) 0.6953(2) 0.088(4) Uani 1 1 d . . . . .
O1 O 0.5870(14) 0.6535(13) 0.7802(3) 0.076(4) Uani 1 1 d . . . . .
O2 O 0.8534(13) 0.6997(15) 0.8006(3) 0.077(4) Uani 1 1 d . . . . .
O3 O 0.6287(12) 0.4710(12) 0.6965(3) 0.062(3) Uani 1 1 d . . . . .
O4 O 0.8553(11) 0.3599(13) 0.7174(3) 0.055(3) Uani 1 1 d . . . . .
O5 O 1.3125(14) 0.4676(15) 0.7672(3) 0.080(4) Uani 1 1 d . . . . .
O6 O 1.0786(12) 0.3494(13) 0.7786(3) 0.066(3) Uani 1 1 d . . . . .
O7 O 0.4854(14) 0.2349(14) 0.7295(3) 0.072(4) Uani 1 1 d . . . . .
O8 O 0.2132(11) 0.2023(10) 0.7105(3) 0.049(3) Uani 1 1 d . . . . .
O9 O 1.0355(13) 0.6271(11) 0.7428(3) 0.057(3) Uani 1 1 d . . . . .
O10 O 1.0438(15) 0.8777(14) 0.7437(3) 0.075(4) Uani 1 1 d . . . . .
OW1 O 0.9858(16) 0.0812(15) 0.7861(3) 0.083(4) Uani 1 1 d . . . . .
HW1A H 1.0252 0.0158 0.7771 0.124 Uiso 1 1 d R U . . .
HW1B H 1.0507 0.1447 0.7876 0.124 Uiso 1 1 d R U . . .
N1 N 0.2005(11) 0.7507(12) 0.5703(2) 0.034(2) Uani 1 1 d . . . . .
N2 N 0.2442(11) 0.5105(11) 0.5628(2) 0.032(2) Uani 1 1 d . . . . .
N3 N 0.4119(12) 0.6522(12) 0.6624(3) 0.038(3) Uani 1 1 d . . . . .
N4 N 0.3107(13) 0.5534(14) 0.6651(3) 0.047(3) Uani 1 1 d . . . . .
N5 N 0.2829(14) 0.5611(13) 0.6935(3) 0.048(3) Uani 1 1 d . . . . .
N6 N 0.3635(13) 0.6655(14) 0.7098(3) 0.048(3) Uani 1 1 d . . . . .
N7 N 0.2552(14) 0.9356(14) 0.9362(3) 0.049(3) Uani 1 1 d . . . . .
N8 N 0.2779(14) 1.1701(13) 0.9265(3) 0.044(3) Uani 1 1 d . . . . .
N9 N 0.1669(14) 0.9357(14) 0.8369(3) 0.049(3) Uani 1 1 d . . . . .
N10 N 0.2993(15) 1.0012(16) 0.8381(3) 0.059(4) Uani 1 1 d . . . . .
N11 N 0.3640(15) 0.9499(15) 0.8159(3) 0.056(4) Uani 1 1 d . . . . .
N12 N 0.2800(13) 0.8466(13) 0.8003(3) 0.045(3) Uani 1 1 d . . . . .
N13 N 0.7999(12) 0.1374(12) 0.5741(3) 0.040(3) Uani 1 1 d . . . . .
N14 N 0.7091(12) -0.0988(13) 0.5678(3) 0.039(3) Uani 1 1 d . . . . .
N15 N 0.8858(12) -0.0200(13) 0.6653(3) 0.042(3) Uani 1 1 d . . . . .
N16 N 0.7519(13) -0.0817(13) 0.6645(3) 0.046(3) Uani 1 1 d . . . . .
N17 N 0.6979(14) -0.0458(14) 0.6905(3) 0.047(3) Uani 1 1 d . . . . .
N18 N 0.7970(14) 0.0346(14) 0.7082(3) 0.047(3) Uani 1 1 d . . . . .
N19 N 0.8002(13) 0.3328(13) 0.9359(3) 0.043(3) Uani 1 1 d . . . . .
N20 N 0.7072(13) 0.5551(13) 0.9296(2) 0.042(3) Uani 1 1 d . . . . .
N21 N 0.6040(13) 0.3000(14) 0.8373(3) 0.047(3) Uani 1 1 d . . . . .
N22 N 0.6861(15) 0.4040(15) 0.8304(3) 0.052(3) Uani 1 1 d . . . . .
N23 N 0.7313(15) 0.3703(14) 0.8041(3) 0.049(3) Uani 1 1 d . . . . .
N24 N 0.6828(13) 0.2427(15) 0.7933(3) 0.051(3) Uani 1 1 d . . . . .
C1 C 0.1619(14) 0.8758(14) 0.5650(3) 0.036(3) Uani 1 1 d . . . . .
C2 C 0.2339(16) 0.9661(18) 0.5874(4) 0.048(4) Uani 1 1 d . . . . .
H2 H 0.2247 1.0577 0.5888 0.058 Uiso 1 1 calc R U . . .
C3 C 0.3222(15) 0.8996(15) 0.6074(3) 0.040(3) Uani 1 1 d . . . . .
C4 C 0.3034(14) 0.7651(14) 0.5970(3) 0.036(3) Uani 1 1 d . . . . .
C5 C 0.3697(15) 0.6487(15) 0.6059(3) 0.038(3) Uani 1 1 d . . . . .
C6 C 0.3430(15) 0.5259(16) 0.5896(3) 0.040(3) Uani 1 1 d . . . . .
C7 C 0.4023(14) 0.3994(14) 0.5922(3) 0.034(3) Uani 1 1 d . . . . .
C8 C 0.3418(15) 0.3143(16) 0.5674(3) 0.042(3) Uani 1 1 d . . . . .
H8 H 0.3619 0.2255 0.5631 0.051 Uiso 1 1 calc R U . . .
C9 C 0.2428(15) 0.3875(14) 0.5497(3) 0.037(3) Uani 1 1 d . . . . .
C10 C 0.0583(15) 0.8995(15) 0.5385(3) 0.041(3) Uani 1 1 d . . . . .
H10A H 0.0253 0.9883 0.5415 0.061 Uiso 1 1 calc R U . . .
H10B H -0.0242 0.8367 0.5372 0.061 Uiso 1 1 calc R U . . .
H10C H 0.1066 0.8890 0.5199 0.061 Uiso 1 1 calc R U . . .
C11 C 0.4173(17) 0.9702(17) 0.6342(4) 0.051(4) Uani 1 1 d . . . . .
H11A H 0.5181 0.9541 0.6316 0.077 Uiso 1 1 calc R U . . .
H11B H 0.3908 0.9375 0.6530 0.077 Uiso 1 1 calc R U . . .
H11C H 0.4037 1.0641 0.6351 0.077 Uiso 1 1 calc R U . . .
C12 C 0.5131(16) 0.3548(18) 0.6159(4) 0.050(4) Uani 1 1 d . . . . .
H12A H 0.5282 0.2620 0.6111 0.075 Uiso 1 1 calc R U . . .
H12B H 0.4778 0.3685 0.6359 0.075 Uiso 1 1 calc R U . . .
H12C H 0.6040 0.4054 0.6156 0.075 Uiso 1 1 calc R U . . .
C13 C 0.1530(17) 0.3359(15) 0.5205(3) 0.046(4) Uani 1 1 d . . . . .
H13A H 0.1672 0.2428 0.5160 0.069 Uiso 1 1 calc R U . . .
H13B H 0.1827 0.3834 0.5039 0.069 Uiso 1 1 calc R U . . .
H13C H 0.0513 0.3484 0.5230 0.069 Uiso 1 1 calc R U . . .
C14 C 0.4799(15) 0.6633(16) 0.6337(3) 0.040(3) Uani 1 1 d . . . . .
H14A H 0.5503 0.5952 0.6313 0.048 Uiso 1 1 calc R U . . .
H14B H 0.5325 0.7493 0.6348 0.048 Uiso 1 1 calc R U . . .
C15 C 0.4418(17) 0.7200(17) 0.6909(3) 0.047(4) Uani 1 1 d . . . . .
H15 H 0.5077 0.7930 0.6958 0.056 Uiso 1 1 calc R U . . .
C16 C 0.2654(19) 0.8233(19) 0.9510(4) 0.056(4) Uani 1 1 d . . . . .
C17 C 0.1740(19) 0.725(2) 0.9341(5) 0.063(5) Uani 1 1 d . . . . .
H17 H 0.1566 0.6400 0.9399 0.076 Uiso 1 1 calc R U . . .
C18 C 0.1136(18) 0.7706(16) 0.9083(4) 0.050(4) Uani 1 1 d . . . . .
C19 C 0.1635(18) 0.9071(16) 0.9091(4) 0.050(4) Uani 1 1 d . . . . .
C20 C 0.1323(16) 1.0072(15) 0.8902(3) 0.043(3) Uani 1 1 d . . . . .
C21 C 0.1822(17) 1.1381(17) 0.8995(4) 0.048(4) Uani 1 1 d . . . . .
C22 C 0.1492(19) 1.2610(17) 0.8875(4) 0.053(4) Uani 1 1 d . . . . .
C23 C 0.223(2) 1.3623(19) 0.9071(4) 0.059(5) Uani 1 1 d . . . . .
H23 H 0.2208 1.4529 0.9051 0.071 Uiso 1 1 calc R U . . .
C24 C 0.303(2) 1.3040(16) 0.9307(4) 0.055(4) Uani 1 1 d . . . . .
C25 C 0.006(2) 0.6945(18) 0.8847(4) 0.059(4) Uani 1 1 d . . . . .
H25A H -0.0837 0.7402 0.8833 0.088 Uiso 1 1 calc R U . . .
H25B H -0.0138 0.6070 0.8907 0.088 Uiso 1 1 calc R U . . .
H25C H 0.0456 0.6876 0.8650 0.088 Uiso 1 1 calc R U . . .
C26 C 0.047(2) 1.2875(19) 0.8605(4) 0.062(5) Uani 1 1 d . . . . .
H26A H 0.0459 1.3817 0.8592 0.093 Uiso 1 1 calc R U . . .
H26B H -0.0497 1.2531 0.8632 0.093 Uiso 1 1 calc R U . . .
H26C H 0.0797 1.2448 0.8420 0.093 Uiso 1 1 calc R U . . .
C27 C 0.397(2) 1.3686(18) 0.9571(4) 0.068(5) Uani 1 1 d . . . . .
H27A H 0.4276 1.4567 0.9529 0.102 Uiso 1 1 calc R U . . .
H27B H 0.4818 1.3177 0.9605 0.102 Uiso 1 1 calc R U . . .
H27C H 0.3439 1.3737 0.9751 0.102 Uiso 1 1 calc R U . . .
C28 C 0.351(2) 0.820(2) 0.9808(4) 0.068(5) Uani 1 1 d . . . . .
H28A H 0.3658 0.7294 0.9845 0.101 Uiso 1 1 calc R U . . .
H28B H 0.2990 0.8620 0.9969 0.101 Uiso 1 1 calc R U . . .
H28C H 0.4441 0.8668 0.9804 0.101 Uiso 1 1 calc R U . . .
C29 C 0.0563(17) 0.9714(18) 0.8591(4) 0.052(4) Uani 1 1 d . . . . .
H29A H 0.0029 1.0461 0.8526 0.062 Uiso 1 1 calc R U . . .
H29B H -0.0132 0.8966 0.8596 0.062 Uiso 1 1 calc R U . . .
C30 C 0.1574(19) 0.8424(19) 0.8139(3) 0.054(4) Uani 1 1 d . . . . .
H30 H 0.0774 0.7829 0.8082 0.065 Uiso 1 1 calc R U . . .
C31 C 0.8250(17) 0.2616(16) 0.5684(3) 0.044(3) Uani 1 1 d . . . . .
C32 C 0.9358(15) 0.3190(15) 0.5906(3) 0.043(3) Uani 1 1 d . . . . .
H32 H 0.9753 0.4057 0.5911 0.051 Uiso 1 1 calc R U . . .
C33 C 0.9774(15) 0.2320(15) 0.6109(3) 0.038(3) Uani 1 1 d . . . . .
C34 C 0.8901(15) 0.1112(15) 0.6005(3) 0.038(3) Uani 1 1 d . . . . .
C35 C 0.8886(15) -0.0153(14) 0.6097(3) 0.035(3) Uani 1 1 d . . . . .
C36 C 0.8010(15) -0.1214(15) 0.5934(3) 0.039(3) Uani 1 1 d . . . . .
C37 C 0.7904(16) -0.2569(15) 0.5972(3) 0.041(3) Uani 1 1 d . . . . .
C38 C 0.6863(15) -0.3122(16) 0.5739(3) 0.043(3) Uani 1 1 d . . . . .
H38 H 0.6551 -0.4016 0.5705 0.052 Uiso 1 1 calc R U . . .
C39 C 0.6372(15) -0.2125(14) 0.5567(3) 0.040(3) Uani 1 1 d . . . . .
C40 C 0.7432(16) 0.3260(16) 0.5439(3) 0.046(4) Uani 1 1 d . . . . .
H40A H 0.7947 0.4076 0.5407 0.068 Uiso 1 1 calc R U . . .
H40B H 0.6474 0.3446 0.5499 0.068 Uiso 1 1 calc R U . . .
H40C H 0.7343 0.2676 0.5251 0.068 Uiso 1 1 calc R U . . .
C41 C 1.0900(17) 0.2635(18) 0.6370(4) 0.054(4) Uani 1 1 d . . . . .
H41A H 1.0483 0.2492 0.6559 0.081 Uiso 1 1 calc R U . . .
H41B H 1.1245 0.3549 0.6376 0.081 Uiso 1 1 calc R U . . .
H41C H 1.1703 0.2070 0.6344 0.081 Uiso 1 1 calc R U . . .
C42 C 0.8662(18) -0.3395(16) 0.6196(3) 0.048(4) Uani 1 1 d . . . . .
H42A H 0.8394 -0.4319 0.6137 0.071 Uiso 1 1 calc R U . . .
H42B H 0.8377 -0.3148 0.6399 0.071 Uiso 1 1 calc R U . . .
H42C H 0.9702 -0.3249 0.6195 0.071 Uiso 1 1 calc R U . . .
C43 C 0.5254(17) -0.225(2) 0.5296(3) 0.055(4) Uani 1 1 d . . . . .
H43A H 0.4810 -0.3137 0.5269 0.083 Uiso 1 1 calc R U . . .
H43B H 0.5718 -0.2073 0.5114 0.083 Uiso 1 1 calc R U . . .
H43C H 0.4517 -0.1623 0.5332 0.083 Uiso 1 1 calc R U . . .
C44 C 0.9753(16) -0.0417(16) 0.6393(3) 0.042(3) Uani 1 1 d . . . . .
H44A H 1.0054 -0.1327 0.6377 0.051 Uiso 1 1 calc R U . . .
H44B H 1.0626 0.0173 0.6427 0.051 Uiso 1 1 calc R U . . .
C45 C 0.9124(16) 0.0518(17) 0.6921(3) 0.044(3) Uani 1 1 d . . . . .
H45 H 0.9967 0.1050 0.6985 0.053 Uiso 1 1 calc R U . . .
C46 C 0.8769(17) 0.235(2) 0.9470(4) 0.056(4) Uani 1 1 d . . . . .
C47 C 0.8407(17) 0.1168(19) 0.9281(4) 0.055(4) Uani 1 1 d . . . . .
H47 H 0.8792 0.0348 0.9309 0.066 Uiso 1 1 calc R U . . .
C48 C 0.7390(17) 0.1414(16) 0.9048(4) 0.045(3) Uani 1 1 d . . . . .
C49 C 0.7127(16) 0.2793(15) 0.9092(3) 0.041(3) Uani 1 1 d . . . . .
C50 C 0.6261(16) 0.3635(16) 0.8939(3) 0.042(3) Uani 1 1 d . . . . .
C51 C 0.6187(16) 0.4982(16) 0.9032(3) 0.044(3) Uani 1 1 d . . . . .
C52 C 0.5364(17) 0.6048(18) 0.8917(3) 0.049(4) Uani 1 1 d . . . . .
C53 C 0.5795(19) 0.7156(17) 0.9114(4) 0.052(4) Uani 1 1 d . . . . .
H53 H 0.5449 0.7997 0.9095 0.063 Uiso 1 1 calc R U . . .
C54 C 0.6812(18) 0.6859(15) 0.9343(3) 0.046(4) Uani 1 1 d . . . . .
C55 C 0.9785(19) 0.254(2) 0.9752(4) 0.060(5) Uani 1 1 d . . . . .
H55A H 1.0250 0.1723 0.9781 0.089 Uiso 1 1 calc R U . . .
H55B H 0.9250 0.2789 0.9926 0.089 Uiso 1 1 calc R U . . .
H55C H 1.0516 0.3227 0.9731 0.089 Uiso 1 1 calc R U . . .
C56 C 0.679(2) 0.038(2) 0.8800(4) 0.065(5) Uani 1 1 d . . . . .
H56A H 0.6903 0.0701 0.8603 0.097 Uiso 1 1 calc R U . . .
H56B H 0.5769 0.0198 0.8822 0.097 Uiso 1 1 calc R U . . .
H56C H 0.7308 -0.0415 0.8816 0.097 Uiso 1 1 calc R U . . .
C57 C 0.431(2) 0.6024(18) 0.8643(4) 0.057(4) Uani 1 1 d . . . . .
H57A H 0.3977 0.6904 0.8624 0.086 Uiso 1 1 calc R U . . .
H57B H 0.3484 0.5429 0.8664 0.086 Uiso 1 1 calc R U . . .
H57C H 0.4772 0.5725 0.8462 0.086 Uiso 1 1 calc R U . . .
C58 C 0.764(2) 0.7725(17) 0.9595(4) 0.057(4) Uani 1 1 d . . . . .
H58A H 0.7286 0.8604 0.9601 0.085 Uiso 1 1 calc R U . . .
H58B H 0.8663 0.7764 0.9559 0.085 Uiso 1 1 calc R U . . .
H58C H 0.7526 0.7370 0.9788 0.085 Uiso 1 1 calc R U . . .
C59 C 0.5280(16) 0.3066(16) 0.8657(3) 0.043(3) Uani 1 1 d . . . . .
H59A H 0.4915 0.2178 0.8688 0.051 Uiso 1 1 calc R U . . .
H59B H 0.4445 0.3613 0.8632 0.051 Uiso 1 1 calc R U . . .
C60 C 0.5987(19) 0.199(2) 0.8145(3) 0.061(5) Uani 1 1 d . . . . .
H60 H 0.5476 0.1172 0.8136 0.073 Uiso 1 1 calc R U . . .
B1 B 0.1527(15) 0.6214(16) 0.5510(3) 0.032(3) Uani 1 1 d . . . . .
B2 B 0.343(2) 1.066(2) 0.9466(4) 0.051(4) Uani 1 1 d . . . . .
B3 B 0.6918(18) 0.0373(16) 0.5551(4) 0.036(3) Uani 1 1 d . . . . .
B4 B 0.804(2) 0.477(2) 0.9506(4) 0.046(4) Uani 1 1 d . . . . .

loop_
_atom_site_aniso_label
_atom_site_aniso_U_11
_atom_site_aniso_U_22
_atom_site_aniso_U_33
_atom_site_aniso_U_23
_atom_site_aniso_U_13
_atom_site_aniso_U_12
Ag1 0.0509(7) 0.0758(9) 0.0385(6) -0.0069(5) 0.0097(5) -0.0048(6)
Ag2 0.0415(6) 0.0667(8) 0.0400(6) 0.0053(5) 0.0038(4) -0.0015(5)
Ag3 0.0481(7) 0.0783(9) 0.0571(8) -0.0004(6) 0.0085(6) 0.0021(6)
Ag4 0.0430(6) 0.0772(9) 0.0494(7) 0.0099(6) 0.0075(5) 0.0057(6)
Ag5 0.0549(7) 0.0792(9) 0.0440(7) -0.0073(6) 0.0127(5) -0.0036(6)
P1 0.050(3) 0.072(3) 0.080(3) -0.005(3) 0.009(2) -0.003(2)
P2 0.043(2) 0.064(3) 0.041(2) 0.0080(18) 0.0009(16) 0.0044(18)
P3 0.046(2) 0.064(3) 0.039(2) 0.0081(18) 0.0050(17) 0.0075(19)
P4 0.052(3) 0.069(3) 0.061(3) -0.001(2) 0.007(2) 0.007(2)
P5 0.064(3) 0.070(3) 0.050(2) 0.007(2) -0.005(2) 0.007(2)
F1 0.022(4) 0.048(5) 0.043(4) 0.001(3) 0.007(3) 0.002(3)
F2 0.041(4) 0.051(5) 0.025(4) 0.006(3) 0.004(3) -0.002(3)
F3 0.051(5) 0.063(6) 0.066(6) 0.002(5) 0.018(5) -0.002(4)
F4 0.078(7) 0.061(6) 0.040(5) -0.002(4) 0.015(5) 0.006(5)
F5 0.028(4) 0.060(6) 0.078(7) 0.005(5) 0.005(4) 0.007(4)
F6 0.047(5) 0.071(6) 0.034(4) 0.003(4) 0.000(4) -0.007(4)
F7 0.037(5) 0.089(8) 0.065(6) 0.013(5) -0.005(4) -0.011(5)
F8 0.060(6) 0.072(6) 0.029(4) 0.002(4) 0.007(4) -0.003(5)
F9 0.082(9) 0.082(9) 0.136(12) 0.040(8) 0.023(8) 0.009(7)
F10 0.075(8) 0.113(10) 0.079(8) -0.023(7) 0.028(6) -0.002(7)
F11 0.080(8) 0.102(9) 0.067(7) 0.036(6) 0.018(6) -0.001(7)
F12 0.071(7) 0.090(8) 0.048(6) -0.009(5) -0.021(5) 0.019(6)
F13 0.063(6) 0.072(7) 0.057(6) 0.010(5) -0.009(5) 0.018(5)
F14 0.059(6) 0.076(7) 0.061(6) -0.007(5) -0.001(5) 0.032(5)
F15 0.082(8) 0.091(8) 0.062(7) 0.007(6) 0.011(6) 0.002(6)
F16 0.071(7) 0.075(7) 0.072(7) -0.023(6) 0.006(5) 0.014(6)
F17 0.048(6) 0.077(8) 0.121(10) 0.023(7) -0.013(6) -0.003(5)
F18 0.130(11) 0.087(9) 0.048(6) 0.013(6) -0.010(6) 0.023(8)
O1 0.057(8) 0.062(8) 0.098(10) -0.038(7) -0.010(7) 0.008(6)
O2 0.038(6) 0.101(11) 0.084(9) -0.023(8) -0.004(6) -0.009(6)
O3 0.039(6) 0.063(8) 0.082(9) -0.008(6) 0.008(6) 0.016(5)
O4 0.036(6) 0.079(8) 0.050(6) 0.013(6) 0.001(5) 0.010(5)
O5 0.062(8) 0.098(11) 0.092(10) 0.025(8) 0.054(7) 0.014(7)
O6 0.044(6) 0.069(8) 0.089(9) 0.005(7) 0.005(6) 0.038(6)
O7 0.061(8) 0.073(9) 0.078(9) 0.006(7) -0.013(7) -0.018(7)
O8 0.043(6) 0.037(6) 0.065(7) 0.000(5) 0.000(5) 0.009(4)
O9 0.068(8) 0.050(7) 0.054(7) 0.010(5) 0.009(6) 0.013(6)
O10 0.079(9) 0.065(8) 0.073(9) -0.010(7) -0.018(7) 0.002(7)
OW1 0.076(9) 0.088(11) 0.081(10) 0.004(8) -0.007(8) -0.002(8)
N1 0.024(5) 0.056(7) 0.023(5) -0.001(5) 0.009(4) 0.002(5)
N2 0.024(5) 0.043(6) 0.029(5) 0.000(5) -0.001(4) 0.005(4)
N3 0.035(6) 0.043(7) 0.036(6) 0.004(5) 0.002(5) -0.001(5)
N4 0.038(7) 0.064(9) 0.039(7) 0.010(6) 0.009(5) -0.019(6)
N5 0.052(8) 0.052(8) 0.037(7) -0.006(6) 0.004(6) -0.009(6)
N6 0.037(7) 0.072(9) 0.032(6) 0.000(6) -0.005(5) 0.003(6)
N7 0.038(7) 0.062(9) 0.047(7) 0.003(6) 0.013(6) -0.006(6)
N8 0.049(7) 0.045(7) 0.040(7) -0.001(5) 0.015(5) 0.001(6)
N9 0.041(7) 0.060(9) 0.043(7) -0.005(6) 0.000(6) -0.008(6)
N10 0.045(8) 0.074(10) 0.054(8) -0.012(7) 0.009(6) -0.017(7)
N11 0.048(8) 0.071(10) 0.044(7) -0.026(7) 0.015(6) -0.017(7)
N12 0.043(7) 0.058(8) 0.033(6) -0.011(5) 0.009(5) 0.003(6)
N13 0.036(6) 0.052(7) 0.030(6) 0.003(5) 0.004(5) -0.007(5)
N14 0.024(5) 0.058(8) 0.035(6) 0.004(5) 0.004(4) 0.003(5)
N15 0.030(6) 0.069(9) 0.029(6) 0.008(5) 0.005(5) -0.004(5)
N16 0.039(7) 0.057(8) 0.044(7) 0.008(6) 0.004(5) -0.003(6)
N17 0.044(7) 0.065(9) 0.031(6) -0.002(6) 0.006(5) -0.001(6)
N18 0.050(7) 0.063(9) 0.028(6) 0.000(5) 0.009(5) -0.009(6)
N19 0.040(7) 0.057(8) 0.031(6) 0.002(5) 0.009(5) 0.006(6)
N20 0.041(7) 0.062(8) 0.023(5) 0.003(5) 0.010(5) 0.001(6)
N21 0.040(7) 0.068(9) 0.032(6) -0.006(6) 0.008(5) -0.005(6)
N22 0.050(8) 0.072(10) 0.036(7) 0.007(6) 0.012(6) 0.008(7)
N23 0.051(8) 0.064(9) 0.031(6) -0.004(6) 0.006(5) 0.005(6)
N24 0.033(7) 0.078(10) 0.042(7) 0.000(7) 0.007(5) -0.003(6)
C1 0.029(7) 0.038(8) 0.043(8) 0.007(6) 0.007(6) 0.001(5)
C2 0.038(8) 0.063(10) 0.046(9) 0.019(7) 0.004(6) 0.002(7)
C3 0.038(8) 0.053(9) 0.029(7) 0.004(6) 0.002(6) -0.009(6)
C4 0.024(6) 0.049(8) 0.032(7) -0.003(6) 0.000(5) -0.002(5)
C5 0.033(7) 0.055(9) 0.027(7) 0.004(6) 0.006(5) -0.004(6)
C6 0.034(7) 0.058(9) 0.028(7) 0.001(6) -0.001(5) 0.003(6)
C7 0.027(6) 0.042(8) 0.031(7) 0.001(5) 0.007(5) 0.000(5)
C8 0.032(7) 0.051(9) 0.045(8) 0.015(7) 0.005(6) 0.003(6)
C9 0.034(7) 0.041(8) 0.034(7) -0.007(6) -0.002(5) 0.003(6)
C10 0.036(7) 0.051(9) 0.035(7) 0.001(6) 0.005(6) 0.007(6)
C11 0.045(9) 0.056(10) 0.048(9) -0.001(7) -0.010(7) -0.011(7)
C12 0.035(8) 0.072(11) 0.043(8) 0.014(8) -0.003(6) 0.004(7)
C13 0.049(9) 0.046(9) 0.038(8) -0.015(6) -0.007(6) 0.007(7)
C14 0.036(7) 0.061(9) 0.023(6) 0.003(6) 0.003(5) 0.006(6)
C15 0.046(9) 0.070(11) 0.026(7) 0.004(7) 0.012(6) 0.003(7)
C16 0.051(10) 0.063(11) 0.055(10) 0.001(8) 0.019(8) -0.002(8)
C17 0.051(10) 0.069(12) 0.074(12) 0.009(10) 0.029(9) -0.001(9)
C18 0.054(9) 0.039(8) 0.057(10) 0.002(7) 0.012(8) 0.003(7)
C19 0.047(9) 0.049(9) 0.055(10) -0.006(7) 0.025(7) -0.003(7)
C20 0.043(8) 0.046(9) 0.040(8) -0.008(6) 0.016(6) 0.001(6)
C21 0.045(9) 0.057(10) 0.044(8) 0.002(7) 0.015(7) 0.002(7)
C22 0.062(10) 0.055(10) 0.046(9) 0.005(7) 0.023(8) 0.005(8)
C23 0.063(11) 0.059(11) 0.061(11) 0.006(9) 0.037(9) -0.002(8)
C24 0.077(12) 0.041(9) 0.050(9) -0.007(7) 0.033(9) -0.001(8)
C25 0.060(11) 0.057(11) 0.061(11) 0.011(8) 0.013(8) -0.003(8)
C26 0.064(11) 0.062(11) 0.062(11) 0.012(9) 0.011(9) -0.003(9)
C27 0.094(15) 0.054(11) 0.054(10) -0.011(8) 0.022(10) -0.027(10)
C28 0.062(11) 0.082(14) 0.061(11) 0.021(10) 0.004(9) -0.001(10)
C29 0.038(8) 0.071(11) 0.045(9) -0.001(8) 0.012(7) -0.004(7)
C30 0.056(10) 0.072(12) 0.033(8) -0.005(7) 0.010(7) 0.003(8)
C31 0.051(9) 0.053(9) 0.033(7) 0.017(6) 0.019(6) 0.003(7)
C32 0.036(8) 0.045(8) 0.047(8) -0.005(7) 0.015(6) -0.003(6)
C33 0.038(7) 0.047(8) 0.026(6) 0.002(6) 0.002(5) -0.008(6)
C34 0.037(7) 0.048(8) 0.031(7) 0.004(6) 0.011(6) 0.000(6)
C35 0.038(7) 0.042(8) 0.024(6) 0.002(5) 0.002(5) -0.007(6)
C36 0.032(7) 0.050(9) 0.033(7) -0.001(6) 0.009(5) -0.002(6)
C37 0.038(8) 0.048(9) 0.041(8) 0.008(6) 0.017(6) 0.007(6)
C38 0.033(7) 0.047(9) 0.050(9) -0.005(7) 0.015(6) -0.006(6)
C39 0.035(7) 0.039(8) 0.046(8) -0.003(6) 0.009(6) -0.009(6)
C40 0.039(8) 0.061(10) 0.038(8) 0.009(7) 0.010(6) -0.004(7)
C41 0.045(9) 0.067(11) 0.048(9) -0.003(8) 0.010(7) -0.012(8)
C42 0.051(9) 0.054(10) 0.038(8) 0.001(7) 0.007(7) 0.006(7)
C43 0.037(8) 0.088(13) 0.036(8) -0.014(8) 0.006(6) -0.009(8)
C44 0.039(8) 0.060(10) 0.029(7) 0.010(6) 0.006(6) 0.006(7)
C45 0.034(7) 0.067(10) 0.030(7) 0.001(7) 0.005(6) -0.005(7)
C46 0.039(9) 0.085(13) 0.049(9) 0.027(9) 0.007(7) 0.007(8)
C47 0.038(8) 0.074(12) 0.059(10) 0.023(9) 0.015(7) -0.002(8)
C48 0.046(8) 0.047(9) 0.045(8) 0.006(7) 0.019(7) 0.002(7)
C49 0.037(7) 0.051(9) 0.038(8) 0.006(6) 0.010(6) 0.006(6)
C50 0.040(8) 0.053(9) 0.031(7) -0.009(6) 0.008(6) -0.003(6)
C51 0.043(8) 0.056(9) 0.036(8) 0.005(7) 0.011(6) -0.004(7)
C52 0.049(9) 0.074(11) 0.028(7) 0.012(7) 0.018(6) 0.005(8)
C53 0.058(10) 0.051(10) 0.051(9) 0.008(7) 0.021(8) 0.011(8)
C54 0.056(9) 0.039(8) 0.042(8) -0.006(6) 0.017(7) -0.002(7)
C55 0.051(10) 0.086(13) 0.044(9) 0.024(9) -0.001(7) -0.002(9)
C56 0.069(12) 0.078(13) 0.050(10) 0.008(9) 0.019(9) -0.004(10)
C57 0.063(11) 0.059(11) 0.055(10) 0.018(8) 0.009(8) 0.005(8)
C58 0.064(11) 0.054(10) 0.051(10) -0.009(8) 0.021(8) -0.001(8)
C59 0.038(8) 0.061(10) 0.029(7) -0.002(6) 0.012(6) 0.003(7)
C60 0.054(10) 0.097(15) 0.032(8) -0.002(8) 0.016(7) -0.004(9)
B1 0.024(7) 0.049(9) 0.023(7) -0.001(6) 0.008(5) 0.003(6)
B2 0.050(11) 0.056(11) 0.046(10) -0.008(8) 0.019(8) 0.001(8)
B3 0.039(8) 0.037(8) 0.031(8) -0.001(6) 0.003(6) -0.001(6)
B4 0.045(10) 0.060(11) 0.035(9) 0.016(8) 0.002(7) -0.001(8)

loop_
_atom_type_symbol
_atom_type_description
_atom_type_scat_dispersion_real
_atom_type_scat_dispersion_imag
_atom_type_scat_source
C C 0.0181 0.0091 'International Tables Vol C Tables 4.2.6.8 and 6.1.1.4'
H H 0.0000 0.0000 'International Tables Vol C Tables 4.2.6.8 and 6.1.1.4'
Ag Ag 0.1306 4.2820 'International Tables Vol C Tables 4.2.6.8 and 6.1.1.4'
B B 0.0090 0.0039 'International Tables Vol C Tables 4.2.6.8 and 6.1.1.4'
F F 0.0727 0.0534 'International Tables Vol C Tables 4.2.6.8 and 6.1.1.4'
N N 0.0311 0.0180 'International Tables Vol C Tables 4.2.6.8 and 6.1.1.4'
O O 0.0492 0.0322 'International Tables Vol C Tables 4.2.6.8 and 6.1.1.4'
P P 0.2955 0.4335 'International Tables Vol C Tables 4.2.6.8 and 6.1.1.4'

loop_
_geom_angle_atom_site_label_1
_geom_angle_atom_site_label_2
_geom_angle_atom_site_label_3
_geom_angle
_geom_angle_site_symmetry_1
_geom_angle_site_symmetry_3
_geom_angle_publ_flag
O1 Ag1 Ag3 43.6(3) . . ?
N6 Ag1 Ag3 64.4(4) . . ?
N6 Ag1 O1 95.7(4) . . ?
N12 Ag1 Ag3 134.7(4) . . ?
N12 Ag1 O1 98.2(4) . . ?
N12 Ag1 N6 160.0(5) . . ?
O4 Ag2 O9 77.9(4) 1_455 1_455 ?
O8 Ag2 O4 100.3(4) . 1_455 ?
O8 Ag2 O9 159.0(4) . 1_455 ?
O8 Ag2 N5 107.7(4) . . ?
N5 Ag2 O4 140.1(4) . 1_455 ?
N5 Ag2 O9 85.1(4) . 1_455 ?
Ag4 Ag3 Ag1 119.90(6) . . ?
O1 Ag3 Ag1 50.4(3) . . ?
O1 Ag3 Ag4 70.9(3) . . ?
O1 Ag3 O3 117.2(5) . . ?
O1 Ag3 O5 81.5(5) . 1_455 ?
O1 Ag3 O7 157.0(5) . . ?
O3 Ag3 Ag1 108.6(3) . . ?
O3 Ag3 Ag4 85.1(3) . . ?
O3 Ag3 O7 84.3(5) . . ?
O5 Ag3 Ag1 52.3(4) 1_455 . ?
O5 Ag3 Ag4 137.2(4) 1_455 . ?
O5 Ag3 O3 137.4(5) 1_455 . ?
O5 Ag3 O7 87.5(5) 1_455 . ?
O7 Ag3 Ag1 133.4(3) . . ?
O7 Ag3 Ag4 105.4(3) . . ?
O2 Ag4 Ag3 93.9(3) . . ?
O2 Ag4 O4 146.9(5) . . ?
O2 Ag4 O9 80.2(4) . . ?
O4 Ag4 Ag3 73.6(2) . . ?
O6 Ag4 Ag3 142.0(3) . . ?
O6 Ag4 O2 121.1(4) . . ?
O6 Ag4 O4 82.5(4) . . ?
O6 Ag4 O9 86.4(4) . . ?
O9 Ag4 Ag3 116.2(3) . . ?
O9 Ag4 O4 78.4(4) . . ?
N23 Ag4 Ag3 70.2(3) . . ?
N23 Ag4 O2 92.0(5) . . ?
N23 Ag4 O4 111.3(4) . . ?
N23 Ag4 O6 92.4(5) . . ?
N23 Ag4 O9 170.0(4) . . ?
N24 Ag5 N18 175.1(5) . . ?
F9 P1 F10 97.9(9) . . ?
O1 P1 F9 109.8(9) . . ?
O1 P1 F10 107.9(8) . . ?
O2 P1 F9 110.3(9) . . ?
O2 P1 F10 108.0(8) . . ?
O2 P1 O1 120.5(8) . . ?
F11 P2 F12 95.8(7) . . ?
O3 P2 F11 109.7(8) . . ?
O3 P2 F12 108.8(7) . . ?
O3 P2 O4 122.9(7) . . ?
O4 P2 F11 108.0(7) . . ?
O4 P2 F12 108.2(7) . . ?
F13 P3 F14 99.6(6) . . ?
O5 P3 F13 108.5(8) . . ?
O5 P3 F14 112.5(8) . . ?
O5 P3 O6 118.8(9) . . ?
O6 P3 F13 108.1(7) . . ?
O6 P3 F14 107.6(7) . . ?
F16 P4 F15 97.0(7) . . ?
O7 P4 F15 105.5(8) . . ?
O7 P4 F16 109.4(8) . . ?
O8 P4 F15 107.9(7) . . ?
O8 P4 F16 110.4(7) . . ?
O8 P4 O7 123.3(8) . . ?
F18 P5 F17 97.5(8) . . ?
O9 P5 F17 109.0(8) . . ?
O9 P5 F18 108.3(7) . . ?
O9 P5 O10 121.0(8) . . ?
O10 P5 F17 109.1(8) . . ?
O10 P5 F18 109.3(9) . . ?
Ag3 O1 Ag1 86.0(4) . . ?
P1 O1 Ag1 126.2(7) . . ?
P1 O1 Ag3 144.3(8) . . ?
P1 O2 Ag4 109.9(7) . . ?
P2 O3 Ag3 114.1(7) . . ?
Ag4 O4 Ag2 87.7(4) . 1_655 ?
P2 O4 Ag2 118.3(6) . 1_655 ?
P2 O4 Ag4 122.5(7) . . ?
P3 O5 Ag3 150.0(9) . 1_655 ?
P3 O6 Ag4 115.1(7) . . ?
P4 O7 Ag3 130.8(9) . . ?
P4 O8 Ag2 127.1(6) . . ?
Ag4 O9 Ag2 87.9(4) . 1_655 ?
P5 O9 Ag2 130.1(7) . 1_655 ?
P5 O9 Ag4 122.0(7) . . ?
HW1A OW1 HW1B 104.5 . . ?
C1 N1 C4 106.6(11) . . ?
C1 N1 B1 127.5(11) . . ?
C4 N1 B1 125.8(12) . . ?
C6 N2 B1 124.6(11) . . ?
C9 N2 C6 109.9(11) . . ?
C9 N2 B1 125.5(11) . . ?
N4 N3 C14 121.4(12) . . ?
N4 N3 C15 107.3(12) . . ?
C15 N3 C14 131.0(12) . . ?
N5 N4 N3 107.0(12) . . ?
N4 N5 Ag2 126.9(9) . . ?
N4 N5 N6 109.9(12) . . ?
N6 N5 Ag2 123.1(9) . . ?
N5 N6 Ag1 121.8(10) . . ?
C15 N6 Ag1 130.5(11) . . ?
C15 N6 N5 107.5(12) . . ?
C16 N7 C19 108.9(14) . . ?
C16 N7 B2 124.2(15) . . ?
C19 N7 B2 126.7(15) . . ?
C21 N8 B2 124.1(13) . . ?
C24 N8 C21 108.5(14) . . ?
C24 N8 B2 127.4(15) . . ?
N10 N9 C29 122.5(13) . . ?
C30 N9 N10 108.6(14) . . ?
C30 N9 C29 128.8(14) . . ?
N11 N10 N9 106.8(13) . . ?
N10 N11 N12 110.4(12) . . ?
N11 N12 Ag1 126.2(9) . . ?
C30 N12 Ag1 128.1(11) . . ?
C30 N12 N11 105.5(12) . . ?
C31 N13 C34 109.5(12) . . ?
C31 N13 B3 125.3(13) . . ?
C34 N13 B3 125.3(12) . . ?
C36 N14 B3 125.0(12) . . ?
C39 N14 C36 108.8(13) . . ?
C39 N14 B3 126.2(12) . . ?
N16 N15 C44 120.4(12) . . ?
C45 N15 N16 108.5(12) . . ?
C45 N15 C44 131.2(12) . . ?
N17 N16 N15 107.4(12) . . ?
N16 N17 N18 108.8(12) . . ?
N17 N18 Ag5 123.0(9) . . ?
C45 N18 Ag5 128.4(10) . . ?
C45 N18 N17 107.6(12) . . ?
C46 N19 C49 108.5(14) . . ?
C46 N19 B4 125.4(14) . . ?
C49 N19 B4 126.1(13) . . ?
C51 N20 B4 124.5(14) . . ?
C54 N20 C51 108.6(13) . . ?
C54 N20 B4 126.6(13) . . ?
N22 N21 C59 121.1(13) . . ?
N22 N21 C60 110.6(13) . . ?
C60 N21 C59 128.3(14) . . ?
N23 N22 N21 106.4(14) . . ?
N22 N23 Ag4 133.6(12) . . ?
N22 N23 N24 111.2(13) . . ?
N24 N23 Ag4 115.1(9) . . ?
N23 N24 Ag5 122.7(9) . . ?
C60 N24 Ag5 131.0(13) . . ?
C60 N24 N23 106.2(14) . . ?
N1 C1 C2 109.0(12) . . ?
N1 C1 C10 121.6(13) . . ?
C2 C1 C10 129.3(13) . . ?
C1 C2 H2 125.2 . . ?
C1 C2 C3 109.6(15) . . ?
C3 C2 H2 125.2 . . ?
C2 C3 C4 106.4(13) . . ?
C2 C3 C11 122.8(15) . . ?
C4 C3 C11 130.8(14) . . ?
C3 C4 N1 108.3(12) . . ?
C3 C4 C5 133.9(13) . . ?
C5 C4 N1 117.6(12) . . ?
C4 C5 C14 117.9(13) . . ?
C6 C5 C4 123.0(13) . . ?
C6 C5 C14 119.0(13) . . ?
N2 C6 C7 106.0(12) . . ?
C5 C6 N2 120.1(13) . . ?
C5 C6 C7 133.7(13) . . ?
C6 C7 C12 130.5(13) . . ?
C8 C7 C6 107.6(12) . . ?
C8 C7 C12 121.8(13) . . ?
C7 C8 H8 126.3 . . ?
C7 C8 C9 107.5(13) . . ?
C9 C8 H8 126.3 . . ?
N2 C9 C8 109.0(12) . . ?
N2 C9 C13 124.7(13) . . ?
C8 C9 C13 126.3(13) . . ?
C1 C10 H10A 109.5 . . ?
C1 C10 H10B 109.5 . . ?
C1 C10 H10C 109.5 . . ?
H10A C10 H10B 109.5 . . ?
H10A C10 H10C 109.5 . . ?
H10B C10 H10C 109.5 . . ?
C3 C11 H11A 109.5 . . ?
C3 C11 H11B 109.5 . . ?
C3 C11 H11C 109.5 . . ?
H11A C11 H11B 109.5 . . ?
H11A C11 H11C 109.5 . . ?
H11B C11 H11C 109.5 . . ?
C7 C12 H12A 109.5 . . ?
C7 C12 H12B 109.5 . . ?
C7 C12 H12C 109.5 . . ?
H12A C12 H12B 109.5 . . ?
H12A C12 H12C 109.5 . . ?
H12B C12 H12C 109.5 . . ?
C9 C13 H13A 109.5 . . ?
C9 C13 H13B 109.5 . . ?
C9 C13 H13C 109.5 . . ?
H13A C13 H13B 109.5 . . ?
H13A C13 H13C 109.5 . . ?
H13B C13 H13C 109.5 . . ?
N3 C14 C5 112.5(11) . . ?
N3 C14 H14A 109.1 . . ?
N3 C14 H14B 109.1 . . ?
C5 C14 H14A 109.1 . . ?
C5 C14 H14B 109.1 . . ?
H14A C14 H14B 107.8 . . ?
N3 C15 H15 125.9 . . ?
N6 C15 N3 108.3(14) . . ?
N6 C15 H15 125.9 . . ?
N7 C16 C17 107.4(17) . . ?
N7 C16 C28 122.8(17) . . ?
C17 C16 C28 129.6(18) . . ?
C16 C17 H17 124.8 . . ?
C18 C17 C16 110.4(18) . . ?
C18 C17 H17 124.8 . . ?
C17 C18 C19 106.6(16) . . ?
C17 C18 C25 126.0(16) . . ?
C19 C18 C25 127.2(16) . . ?
N7 C19 C18 106.5(15) . . ?
C20 C19 N7 120.0(15) . . ?
C20 C19 C18 133.4(16) . . ?
C19 C20 C29 119.3(15) . . ?
C21 C20 C19 120.1(15) . . ?
C21 C20 C29 120.4(15) . . ?
N8 C21 C22 106.8(14) . . ?
C20 C21 N8 121.1(15) . . ?
C20 C21 C22 132.0(16) . . ?
C21 C22 C26 130.0(16) . . ?
C23 C22 C21 107.3(16) . . ?
C23 C22 C26 122.6(17) . . ?
C22 C23 H23 126.0 . . ?
C22 C23 C24 108.0(16) . . ?
C24 C23 H23 126.0 . . ?
N8 C24 C23 109.3(16) . . ?
N8 C24 C27 121.7(17) . . ?
C23 C24 C27 129.0(17) . . ?
C18 C25 H25A 109.5 . . ?
C18 C25 H25B 109.5 . . ?
C18 C25 H25C 109.5 . . ?
H25A C25 H25B 109.5 . . ?
H25A C25 H25C 109.5 . . ?
H25B C25 H25C 109.5 . . ?
C22 C26 H26A 109.5 . . ?
C22 C26 H26B 109.5 . . ?
C22 C26 H26C 109.5 . . ?
H26A C26 H26B 109.5 . . ?
H26A C26 H26C 109.5 . . ?
H26B C26 H26C 109.5 . . ?
C24 C27 H27A 109.5 . . ?
C24 C27 H27B 109.5 . . ?
C24 C27 H27C 109.5 . . ?
H27A C27 H27B 109.5 . . ?
H27A C27 H27C 109.5 . . ?
H27B C27 H27C 109.5 . . ?
C16 C28 H28A 109.5 . . ?
C16 C28 H28B 109.5 . . ?
C16 C28 H28C 109.5 . . ?
H28A C28 H28B 109.5 . . ?
H28A C28 H28C 109.5 . . ?
H28B C28 H28C 109.5 . . ?
N9 C29 H29A 109.9 . . ?
N9 C29 H29B 109.9 . . ?
C20 C29 N9 109.1(12) . . ?
C20 C29 H29A 109.9 . . ?
C20 C29 H29B 109.9 . . ?
H29A C29 H29B 108.3 . . ?
N9 C30 N12 108.6(15) . . ?
N9 C30 H30 125.7 . . ?
N12 C30 H30 125.7 . . ?
N13 C31 C32 107.5(13) . . ?
N13 C31 C40 124.3(15) . . ?
C32 C31 C40 128.2(14) . . ?
C31 C32 H32 124.3 . . ?
C33 C32 C31 111.5(13) . . ?
C33 C32 H32 124.3 . . ?
C32 C33 C34 104.4(12) . . ?
C32 C33 C41 124.2(14) . . ?
C34 C33 C41 131.4(14) . . ?
N13 C34 C33 107.1(12) . . ?
C35 C34 N13 119.6(13) . . ?
C35 C34 C33 133.1(13) . . ?
C34 C35 C36 122.0(13) . . ?
C34 C35 C44 119.9(12) . . ?
C36 C35 C44 118.0(13) . . ?
N14 C36 C35 120.0(13) . . ?
N14 C36 C37 108.6(13) . . ?
C37 C36 C35 131.4(14) . . ?
C36 C37 C38 105.0(13) . . ?
C36 C37 C42 132.9(14) . . ?
C38 C37 C42 122.1(14) . . ?
C37 C38 H38 125.5 . . ?
C39 C38 C37 109.0(13) . . ?
C39 C38 H38 125.5 . . ?
N14 C39 C38 108.5(13) . . ?
N14 C39 C43 123.7(14) . . ?
C38 C39 C43 127.8(14) . . ?
C31 C40 H40A 109.5 . . ?
C31 C40 H40B 109.5 . . ?
C31 C40 H40C 109.5 . . ?
H40A C40 H40B 109.5 . . ?
H40A C40 H40C 109.5 . . ?
H40B C40 H40C 109.5 . . ?
C33 C41 H41A 109.5 . . ?
C33 C41 H41B 109.5 . . ?
C33 C41 H41C 109.5 . . ?
H41A C41 H41B 109.5 . . ?
H41A C41 H41C 109.5 . . ?
H41B C41 H41C 109.5 . . ?
C37 C42 H42A 109.5 . . ?
C37 C42 H42B 109.5 . . ?
C37 C42 H42C 109.5 . . ?
H42A C42 H42B 109.5 . . ?
H42A C42 H42C 109.5 . . ?
H42B C42 H42C 109.5 . . ?
C39 C43 H43A 109.5 . . ?
C39 C43 H43B 109.5 . . ?
C39 C43 H43C 109.5 . . ?
H43A C43 H43B 109.5 . . ?
H43A C43 H43C 109.5 . . ?
H43B C43 H43C 109.5 . . ?
N15 C44 C35 110.0(11) . . ?
N15 C44 H44A 109.7 . . ?
N15 C44 H44B 109.7 . . ?
C35 C44 H44A 109.7 . . ?
C35 C44 H44B 109.7 . . ?
H44A C44 H44B 108.2 . . ?
N15 C45 N18 107.7(13) . . ?
N15 C45 H45 126.1 . . ?
N18 C45 H45 126.1 . . ?
N19 C46 C47 109.0(15) . . ?
N19 C46 C55 123.7(18) . . ?
C47 C46 C55 127.3(17) . . ?
C46 C47 H47 125.6 . . ?
C48 C47 C46 108.8(16) . . ?
C48 C47 H47 125.6 . . ?
C47 C48 C49 106.7(15) . . ?
C47 C48 C56 123.3(16) . . ?
C49 C48 C56 129.9(15) . . ?
N19 C49 C48 107.0(13) . . ?
C50 C49 N19 118.1(14) . . ?
C50 C49 C48 134.9(15) . . ?
C49 C50 C51 124.0(14) . . ?
C49 C50 C59 118.7(14) . . ?
C51 C50 C59 117.3(14) . . ?
N20 C51 C52 106.5(14) . . ?
C50 C51 N20 119.1(14) . . ?
C50 C51 C52 134.4(15) . . ?
C51 C52 C57 129.6(16) . . ?
C53 C52 C51 105.5(14) . . ?
C53 C52 C57 124.9(16) . . ?
C52 C53 H53 124.5 . . ?
C52 C53 C54 111.0(15) . . ?
C54 C53 H53 124.5 . . ?
N20 C54 C53 108.5(14) . . ?
N20 C54 C58 120.6(15) . . ?
C53 C54 C58 130.8(16) . . ?
C46 C55 H55A 109.5 . . ?
C46 C55 H55B 109.5 . . ?
C46 C55 H55C 109.5 . . ?
H55A C55 H55B 109.5 . . ?
H55A C55 H55C 109.5 . . ?
H55B C55 H55C 109.5 . . ?
C48 C56 H56A 109.5 . . ?
C48 C56 H56B 109.5 . . ?
C48 C56 H56C 109.5 . . ?
H56A C56 H56B 109.5 . . ?
H56A C56 H56C 109.5 . . ?
H56B C56 H56C 109.5 . . ?
C52 C57 H57A 109.5 . . ?
C52 C57 H57B 109.5 . . ?
C52 C57 H57C 109.5 . . ?
H57A C57 H57B 109.5 . . ?
H57A C57 H57C 109.5 . . ?
H57B C57 H57C 109.5 . . ?
C54 C58 H58A 109.5 . . ?
C54 C58 H58B 109.5 . . ?
C54 C58 H58C 109.5 . . ?
H58A C58 H58B 109.5 . . ?
H58A C58 H58C 109.5 . . ?
H58B C58 H58C 109.5 . . ?
N21 C59 C50 112.7(12) . . ?
N21 C59 H59A 109.0 . . ?
N21 C59 H59B 109.0 . . ?
C50 C59 H59A 109.0 . . ?
C50 C59 H59B 109.0 . . ?
H59A C59 H59B 107.8 . . ?
N21 C60 H60 127.2 . . ?
N24 C60 N21 105.6(16) . . ?
N24 C60 H60 127.2 . . ?
F1 B1 N1 109.2(10) . . ?
F1 B1 N2 109.4(11) . . ?
F2 B1 F1 107.9(10) . . ?
F2 B1 N1 110.9(12) . . ?
F2 B1 N2 110.9(11) . . ?
N1 B1 N2 108.5(10) . . ?
F3 B2 N7 111.5(14) . . ?
F3 B2 N8 109.4(14) . . ?
F4 B2 F3 110.7(15) . . ?
F4 B2 N7 110.8(14) . . ?
F4 B2 N8 108.5(14) . . ?
N7 B2 N8 105.8(14) . . ?
F5 B3 F6 108.8(12) . . ?
F5 B3 N13 110.8(12) . . ?
F5 B3 N14 109.7(12) . . ?
F6 B3 N13 110.6(12) . . ?
F6 B3 N14 109.0(12) . . ?
N13 B3 N14 108.0(11) . . ?
F7 B4 F8 108.6(13) . . ?
F7 B4 N19 109.7(14) . . ?
F7 B4 N20 110.4(13) . . ?
F8 B4 N19 110.1(13) . . ?
F8 B4 N20 110.1(14) . . ?
N20 B4 N19 107.9(13) . . ?

loop_
_geom_bond_atom_site_label_1
_geom_bond_atom_site_label_2
_geom_bond_distance
_geom_bond_site_symmetry_2
_geom_bond_publ_flag
Ag1 Ag3 3.351(2) . ?
Ag1 O1 2.589(13) . ?
Ag1 N6 2.221(12) . ?
Ag1 N12 2.186(11) . ?
Ag2 O4 2.512(11) 1_455 ?
Ag2 O8 2.354(10) . ?
Ag2 O9 2.517(11) 1_455 ?
Ag2 N5 2.360(13) . ?
Ag3 Ag4 3.1139(18) . ?
Ag3 O1 2.315(12) . ?
Ag3 O3 2.369(13) . ?
Ag3 O5 2.365(11) 1_455 ?
Ag3 O7 2.387(14) . ?
Ag4 O2 2.461(14) . ?
Ag4 O4 2.508(12) . ?
Ag4 O6 2.420(10) . ?
Ag4 O9 2.491(12) . ?
Ag4 N23 2.386(14) . ?
Ag5 N18 2.167(12) . ?
Ag5 N24 2.163(13) . ?
P1 F9 1.479(14) . ?
P1 F10 1.536(12) . ?
P1 O1 1.472(13) . ?
P1 O2 1.455(14) . ?
P2 F11 1.528(11) . ?
P2 F12 1.538(11) . ?
P2 O3 1.445(11) . ?
P2 O4 1.462(11) . ?
P3 F13 1.536(10) . ?
P3 F14 1.540(10) . ?
P3 O5 1.461(12) . ?
P3 O6 1.464(14) . ?
P4 F15 1.564(12) . ?
P4 F16 1.512(12) . ?
P4 O7 1.461(13) . ?
P4 O8 1.452(11) . ?
P5 F17 1.547(12) . ?
P5 F18 1.542(12) . ?
P5 O9 1.440(12) . ?
P5 O10 1.465(14) . ?
F1 B1 1.428(16) . ?
F2 B1 1.390(15) . ?
F3 B2 1.39(2) . ?
F4 B2 1.388(19) . ?
F5 B3 1.395(18) . ?
F6 B3 1.405(17) . ?
F7 B4 1.40(2) . ?
F8 B4 1.405(19) . ?
O4 Ag2 2.511(11) 1_655 ?
O5 Ag3 2.365(11) 1_655 ?
O9 Ag2 2.517(11) 1_655 ?
OW1 HW1A 0.8487 . ?
OW1 HW1B 0.8500 . ?
N1 C1 1.364(18) . ?
N1 C4 1.433(16) . ?
N1 B1 1.515(19) . ?
N2 C6 1.417(16) . ?
N2 C9 1.317(17) . ?
N2 B1 1.534(18) . ?
N3 N4 1.352(16) . ?
N3 C14 1.457(17) . ?
N3 C15 1.367(18) . ?
N4 N5 1.287(17) . ?
N5 N6 1.367(17) . ?
N6 C15 1.284(19) . ?
N7 C16 1.36(2) . ?
N7 C19 1.40(2) . ?
N7 B2 1.52(2) . ?
N8 C21 1.42(2) . ?
N8 C24 1.36(2) . ?
N8 B2 1.55(2) . ?
N9 N10 1.352(18) . ?
N9 C29 1.493(19) . ?
N9 C30 1.31(2) . ?
N10 N11 1.263(18) . ?
N11 N12 1.364(17) . ?
N12 C30 1.32(2) . ?
N13 C31 1.316(19) . ?
N13 C34 1.419(18) . ?
N13 B3 1.521(19) . ?
N14 C36 1.390(18) . ?
N14 C39 1.328(18) . ?
N14 B3 1.54(2) . ?
N15 N16 1.349(16) . ?
N15 C44 1.463(17) . ?
N15 C45 1.314(18) . ?
N16 N17 1.306(17) . ?
N17 N18 1.337(17) . ?
N18 C45 1.335(18) . ?
N19 C46 1.34(2) . ?
N19 C49 1.409(19) . ?
N19 B4 1.53(2) . ?
N20 C51 1.416(19) . ?
N20 C54 1.35(2) . ?
N20 B4 1.53(2) . ?
N21 N22 1.337(19) . ?
N21 C59 1.468(17) . ?
N21 C60 1.36(2) . ?
N22 N23 1.275(17) . ?
N23 N24 1.373(19) . ?
N24 C60 1.34(2) . ?
C1 C2 1.38(2) . ?
C1 C10 1.481(19) . ?
C2 H2 0.9300 . ?
C2 C3 1.39(2) . ?
C3 C4 1.39(2) . ?
C3 C11 1.504(19) . ?
C4 C5 1.42(2) . ?
C5 C6 1.37(2) . ?
C5 C14 1.508(18) . ?
C6 C7 1.42(2) . ?
C7 C8 1.38(2) . ?
C7 C12 1.505(19) . ?
C8 H8 0.9300 . ?
C8 C9 1.424(19) . ?
C9 C13 1.498(18) . ?
C10 H10A 0.9600 . ?
C10 H10B 0.9600 . ?
C10 H10C 0.9600 . ?
C11 H11A 0.9600 . ?
C11 H11B 0.9600 . ?
C11 H11C 0.9600 . ?
C12 H12A 0.9600 . ?
C12 H12B 0.9600 . ?
C12 H12C 0.9600 . ?
C13 H13A 0.9600 . ?
C13 H13B 0.9600 . ?
C13 H13C 0.9600 . ?
C14 H14A 0.9700 . ?
C14 H14B 0.9700 . ?
C15 H15 0.9300 . ?
C16 C17 1.38(3) . ?
C16 C28 1.47(2) . ?
C17 H17 0.9300 . ?
C17 C18 1.35(3) . ?
C18 C19 1.43(2) . ?
C18 C25 1.50(2) . ?
C19 C20 1.39(2) . ?
C20 C21 1.39(2) . ?
C20 C29 1.48(2) . ?
C21 C22 1.43(2) . ?
C22 C23 1.39(2) . ?
C22 C26 1.50(2) . ?
C23 H23 0.9300 . ?
C23 C24 1.41(3) . ?
C24 C27 1.47(2) . ?
C25 H25A 0.9600 . ?
C25 H25B 0.9600 . ?
C25 H25C 0.9600 . ?
C26 H26A 0.9600 . ?
C26 H26B 0.9600 . ?
C26 H26C 0.9600 . ?
C27 H27A 0.9600 . ?
C27 H27B 0.9600 . ?
C27 H27C 0.9600 . ?
C28 H28A 0.9600 . ?
C28 H28B 0.9600 . ?
C28 H28C 0.9600 . ?
C29 H29A 0.9700 . ?
C29 H29B 0.9700 . ?
C30 H30 0.9300 . ?
C31 C32 1.41(2) . ?
C31 C40 1.48(2) . ?
C32 H32 0.9300 . ?
C32 C33 1.35(2) . ?
C33 C34 1.445(19) . ?
C33 C41 1.48(2) . ?
C34 C35 1.38(2) . ?
C35 C36 1.410(18) . ?
C35 C44 1.518(18) . ?
C36 C37 1.40(2) . ?
C37 C38 1.40(2) . ?
C37 C42 1.49(2) . ?
C38 H38 0.9300 . ?
C38 C39 1.38(2) . ?
C39 C43 1.49(2) . ?
C40 H40A 0.9600 . ?
C40 H40B 0.9600 . ?
C40 H40C 0.9600 . ?
C41 H41A 0.9600 . ?
C41 H41B 0.9600 . ?
C41 H41C 0.9600 . ?
C42 H42A 0.9600 . ?
C42 H42B 0.9600 . ?
C42 H42C 0.9600 . ?
C43 H43A 0.9600 . ?
C43 H43B 0.9600 . ?
C43 H43C 0.9600 . ?
C44 H44A 0.9700 . ?
C44 H44B 0.9700 . ?
C45 H45 0.9300 . ?
C46 C47 1.40(3) . ?
C46 C55 1.48(2) . ?
C47 H47 0.9300 . ?
C47 C48 1.37(2) . ?
C48 C49 1.42(2) . ?
C48 C56 1.48(2) . ?
C49 C50 1.37(2) . ?
C50 C51 1.39(2) . ?
C50 C59 1.518(19) . ?
C51 C52 1.45(2) . ?
C52 C53 1.37(2) . ?
C52 C57 1.48(2) . ?
C53 H53 0.9300 . ?
C53 C54 1.38(2) . ?
C54 C58 1.48(2) . ?
C55 H55A 0.9600 . ?
C55 H55B 0.9600 . ?
C55 H55C 0.9600 . ?
C56 H56A 0.9600 . ?
C56 H56B 0.9600 . ?
C56 H56C 0.9600 . ?
C57 H57A 0.9600 . ?
C57 H57B 0.9600 . ?
C57 H57C 0.9600 . ?
C58 H58A 0.9600 . ?
C58 H58B 0.9600 . ?
C58 H58C 0.9600 . ?
C59 H59A 0.9700 . ?
C59 H59B 0.9700 . ?
C60 H60 0.9300 . ?

loop_
_geom_torsion_atom_site_label_1
_geom_torsion_atom_site_label_2
_geom_torsion_atom_site_label_3
_geom_torsion_atom_site_label_4
_geom_torsion
_geom_torsion_site_symmetry_1
_geom_torsion_site_symmetry_2
_geom_torsion_site_symmetry_3
_geom_torsion_site_symmetry_4
_geom_torsion_publ_flag
Ag1 N6 C15 N3 -174.2(10) . . . . ?
Ag1 N12 C30 N9 -176.7(11) . . . . ?
Ag2 N5 N6 Ag1 -7.2(16) . . . . ?
Ag2 N5 N6 C15 177.5(11) . . . . ?
Ag4 N23 N24 Ag5 7.2(14) . . . . ?
Ag4 N23 N24 C60 -175.6(11) . . . . ?
Ag5 N18 C45 N15 -169.9(10) . . . . ?
Ag5 N24 C60 N21 175.0(11) . . . . ?
F9 P1 O1 Ag1 -31.0(13) . . . . ?
F9 P1 O1 Ag3 119.5(16) . . . . ?
F9 P1 O2 Ag4 -127.6(9) . . . . ?
F10 P1 O1 Ag1 74.6(12) . . . . ?
F10 P1 O1 Ag3 -134.9(16) . . . . ?
F10 P1 O2 Ag4 126.5(8) . . . . ?
F11 P2 O3 Ag3 -151.4(7) . . . . ?
F11 P2 O4 Ag2 2.6(10) . . . 1_655 ?
F11 P2 O4 Ag4 109.4(8) . . . . ?
F12 P2 O3 Ag3 104.9(7) . . . . ?
F12 P2 O4 Ag2 105.2(8) . . . 1_655 ?
F12 P2 O4 Ag4 -148.0(7) . . . . ?
F13 P3 O5 Ag3 5(2) . . . 1_655 ?
F13 P3 O6 Ag4 146.2(6) . . . . ?
F14 P3 O5 Ag3 113.7(18) . . . 1_655 ?
F14 P3 O6 Ag4 39.5(9) . . . . ?
F15 P4 O7 Ag3 -78.7(11) . . . . ?
F15 P4 O8 Ag2 80.0(9) . . . . ?
F16 P4 O7 Ag3 177.8(9) . . . . ?
F16 P4 O8 Ag2 -175.1(7) . . . . ?
F17 P5 O9 Ag2 100.8(10) . . . 1_655 ?
F17 P5 O9 Ag4 -17.2(10) . . . . ?
F18 P5 O9 Ag2 -4.3(12) . . . 1_655 ?
F18 P5 O9 Ag4 -122.3(8) . . . . ?
O1 P1 O2 Ag4 2.1(14) . . . . ?
O2 P1 O1 Ag1 -160.8(9) . . . . ?
O2 P1 O1 Ag3 -10(2) . . . . ?
O3 P2 O4 Ag2 -126.7(8) . . . 1_655 ?
O3 P2 O4 Ag4 -19.9(12) . . . . ?
O4 P2 O3 Ag3 -22.9(11) . . . . ?
O5 P3 O6 Ag4 -89.7(9) . . . . ?
O6 P3 O5 Ag3 -119.4(19) . . . 1_655 ?
O7 P4 O8 Ag2 -43.2(13) . . . . ?
O8 P4 O7 Ag3 45.5(14) . . . . ?
O10 P5 O9 Ag2 -131.5(10) . . . 1_655 ?
O10 P5 O9 Ag4 110.5(10) . . . . ?
N1 C1 C2 C3 0.7(16) . . . . ?
N1 C4 C5 C6 2(2) . . . . ?
N1 C4 C5 C14 179.0(11) . . . . ?
N2 C6 C7 C8 0.9(15) . . . . ?
N2 C6 C7 C12 179.6(13) . . . . ?
N3 N4 N5 Ag2 -177.5(9) . . . . ?
N3 N4 N5 N6 0.7(17) . . . . ?
N4 N3 C14 C5 46.7(18) . . . . ?
N4 N3 C15 N6 0.0(17) . . . . ?
N4 N5 N6 Ag1 174.5(10) . . . . ?
N4 N5 N6 C15 -0.8(18) . . . . ?
N5 N6 C15 N3 0.5(17) . . . . ?
N7 C16 C17 C18 4(2) . . . . ?
N7 C19 C20 C21 -5(2) . . . . ?
N7 C19 C20 C29 169.6(13) . . . . ?
N8 C21 C22 C23 -0.3(17) . . . . ?
N8 C21 C22 C26 -175.9(16) . . . . ?
N9 N10 N11 N12 -3(2) . . . . ?
N10 N9 C29 C20 -39(2) . . . . ?
N10 N9 C30 N12 0(2) . . . . ?
N10 N11 N12 Ag1 178.0(12) . . . . ?
N10 N11 N12 C30 2(2) . . . . ?
N11 N12 C30 N9 -1.1(19) . . . . ?
N13 C31 C32 C33 -2.0(17) . . . . ?
N13 C34 C35 C36 1(2) . . . . ?
N13 C34 C35 C44 -175.0(12) . . . . ?
N14 C36 C37 C38 -1.9(15) . . . . ?
N14 C36 C37 C42 177.2(14) . . . . ?
N15 N16 N17 N18 -1.7(17) . . . . ?
N16 N15 C44 C35 52.9(18) . . . . ?
N16 N15 C45 N18 0.7(18) . . . . ?
N16 N17 N18 Ag5 171.1(10) . . . . ?
N16 N17 N18 C45 2.2(18) . . . . ?
N17 N18 C45 N15 -1.7(18) . . . . ?
N19 C46 C47 C48 -0.1(18) . . . . ?
N19 C49 C50 C51 0(2) . . . . ?
N19 C49 C50 C59 -178.3(12) . . . . ?
N20 C51 C52 C53 0.1(16) . . . . ?
N20 C51 C52 C57 178.2(15) . . . . ?
N21 N22 N23 Ag4 175.8(10) . . . . ?
N21 N22 N23 N24 -1.2(17) . . . . ?
N22 N21 C59 C50 -47(2) . . . . ?
N22 N21 C60 N24 1.3(19) . . . . ?
N22 N23 N24 Ag5 -175.3(10) . . . . ?
N22 N23 N24 C60 2.0(18) . . . . ?
N23 N24 C60 N21 -1.9(18) . . . . ?
C1 N1 C4 C3 1.0(14) . . . . ?
C1 N1 C4 C5 -175.1(12) . . . . ?
C1 N1 B1 F1 -70.5(16) . . . . ?
C1 N1 B1 F2 48.2(17) . . . . ?
C1 N1 B1 N2 170.3(11) . . . . ?
C1 C2 C3 C4 0.0(17) . . . . ?
C1 C2 C3 C11 179.0(14) . . . . ?
C2 C3 C4 N1 -0.6(15) . . . . ?
C2 C3 C4 C5 174.6(15) . . . . ?
C3 C4 C5 C6 -172.6(15) . . . . ?
C3 C4 C5 C14 4(2) . . . . ?
C4 N1 C1 C2 -1.0(14) . . . . ?
C4 N1 C1 C10 178.8(12) . . . . ?
C4 N1 B1 F1 113.5(13) . . . . ?
C4 N1 B1 F2 -127.8(12) . . . . ?
C4 N1 B1 N2 -5.7(16) . . . . ?
C4 C5 C6 N2 -1(2) . . . . ?
C4 C5 C6 C7 174.2(14) . . . . ?
C4 C5 C14 N3 88.1(16) . . . . ?
C5 C6 C7 C8 -174.6(16) . . . . ?
C5 C6 C7 C12 4(3) . . . . ?
C6 N2 C9 C8 0.0(16) . . . . ?
C6 N2 C9 C13 -178.9(14) . . . . ?
C6 N2 B1 F1 -111.9(13) . . . . ?
C6 N2 B1 F2 129.2(13) . . . . ?
C6 N2 B1 N1 7.1(16) . . . . ?
C6 C5 C14 N3 -94.9(16) . . . . ?
C6 C7 C8 C9 -0.9(16) . . . . ?
C7 C8 C9 N2 0.6(16) . . . . ?
C7 C8 C9 C13 179.5(14) . . . . ?
C9 N2 C6 C5 175.7(13) . . . . ?
C9 N2 C6 C7 -0.5(15) . . . . ?
C9 N2 B1 F1 67.9(16) . . . . ?
C9 N2 B1 F2 -51.0(18) . . . . ?
C9 N2 B1 N1 -173.1(12) . . . . ?
C10 C1 C2 C3 -179.1(14) . . . . ?
C11 C3 C4 N1 -179.5(14) . . . . ?
C11 C3 C4 C5 -4(3) . . . . ?
C12 C7 C8 C9 -179.7(13) . . . . ?
C14 N3 N4 N5 173.3(13) . . . . ?
C14 N3 C15 N6 -172.9(14) . . . . ?
C14 C5 C6 N2 -177.5(12) . . . . ?
C14 C5 C6 C7 -3(2) . . . . ?
C15 N3 N4 N5 -0.4(17) . . . . ?
C15 N3 C14 C5 -141.2(15) . . . . ?
C16 N7 C19 C18 1.6(17) . . . . ?
C16 N7 C19 C20 178.4(14) . . . . ?
C16 N7 B2 F3 70(2) . . . . ?
C16 N7 B2 F4 -53(2) . . . . ?
C16 N7 B2 N8 -170.9(13) . . . . ?
C16 C17 C18 C19 -3(2) . . . . ?
C16 C17 C18 C25 -178.3(16) . . . . ?
C17 C18 C19 N7 0.7(18) . . . . ?
C17 C18 C19 C20 -175.5(17) . . . . ?
C18 C19 C20 C21 170.3(16) . . . . ?
C18 C19 C20 C29 -15(3) . . . . ?
C19 N7 C16 C17 -3.2(18) . . . . ?
C19 N7 C16 C28 -178.4(16) . . . . ?
C19 N7 B2 F3 -103.0(19) . . . . ?
C19 N7 B2 F4 133.3(16) . . . . ?
C19 N7 B2 N8 16(2) . . . . ?
C19 C20 C21 N8 7(2) . . . . ?
C19 C20 C21 C22 -169.0(16) . . . . ?
C19 C20 C29 N9 -85.8(17) . . . . ?
C20 C21 C22 C23 176.0(16) . . . . ?
C20 C21 C22 C26 0(3) . . . . ?
C21 N8 C24 C23 1.0(17) . . . . ?
C21 N8 C24 C27 179.3(15) . . . . ?
C21 N8 B2 F3 106.2(16) . . . . ?
C21 N8 B2 F4 -133.0(14) . . . . ?
C21 N8 B2 N7 -14.0(19) . . . . ?
C21 C20 C29 N9 89.3(18) . . . . ?
C21 C22 C23 C24 0.9(18) . . . . ?
C22 C23 C24 N8 -1.2(18) . . . . ?
C22 C23 C24 C27 -179.3(17) . . . . ?
C24 N8 C21 C20 -177.2(14) . . . . ?
C24 N8 C21 C22 -0.4(17) . . . . ?
C24 N8 B2 F3 -72.0(19) . . . . ?
C24 N8 B2 F4 49(2) . . . . ?
C24 N8 B2 N7 167.8(14) . . . . ?
C25 C18 C19 N7 176.2(15) . . . . ?
C25 C18 C19 C20 0(3) . . . . ?
C26 C22 C23 C24 176.9(15) . . . . ?
C28 C16 C17 C18 178.5(18) . . . . ?
C29 N9 N10 N11 -178.0(15) . . . . ?
C29 N9 C30 N12 179.5(15) . . . . ?
C29 C20 C21 N8 -168.2(13) . . . . ?
C29 C20 C21 C22 16(3) . . . . ?
C30 N9 N10 N11 2(2) . . . . ?
C30 N9 C29 C20 141.7(17) . . . . ?
C31 N13 C34 C33 -0.6(15) . . . . ?
C31 N13 C34 C35 -176.2(13) . . . . ?
C31 N13 B3 F5 -65.7(18) . . . . ?
C31 N13 B3 F6 55.0(19) . . . . ?
C31 N13 B3 N14 174.1(13) . . . . ?
C31 C32 C33 C34 1.5(16) . . . . ?
C31 C32 C33 C41 -179.3(14) . . . . ?
C32 C33 C34 N13 -0.6(15) . . . . ?
C32 C33 C34 C35 174.2(15) . . . . ?
C33 C34 C35 C36 -173.3(14) . . . . ?
C33 C34 C35 C44 11(2) . . . . ?
C34 N13 C31 C32 1.5(16) . . . . ?
C34 N13 C31 C40 -175.6(13) . . . . ?
C34 N13 B3 F5 114.9(14) . . . . ?
C34 N13 B3 F6 -124.5(14) . . . . ?
C34 N13 B3 N14 -5.3(18) . . . . ?
C34 C35 C36 N14 -2(2) . . . . ?
C34 C35 C36 C37 174.9(14) . . . . ?
C34 C35 C44 N15 88.5(16) . . . . ?
C35 C36 C37 C38 -179.3(14) . . . . ?
C35 C36 C37 C42 0(3) . . . . ?
C36 N14 C39 C38 -2.9(15) . . . . ?
C36 N14 C39 C43 178.3(13) . . . . ?
C36 N14 B3 F5 -116.9(14) . . . . ?
C36 N14 B3 F6 124.1(13) . . . . ?
C36 N14 B3 N13 4.0(18) . . . . ?
C36 C35 C44 N15 -87.6(16) . . . . ?
C36 C37 C38 C39 0.2(16) . . . . ?
C37 C38 C39 N14 1.7(16) . . . . ?
C37 C38 C39 C43 -179.5(14) . . . . ?
C39 N14 C36 C35 -179.2(12) . . . . ?
C39 N14 C36 C37 3.1(15) . . . . ?
C39 N14 B3 F5 61.5(17) . . . . ?
C39 N14 B3 F6 -57.5(17) . . . . ?
C39 N14 B3 N13 -177.7(12) . . . . ?
C40 C31 C32 C33 175.0(14) . . . . ?
C41 C33 C34 N13 -179.7(15) . . . . ?
C41 C33 C34 C35 -5(3) . . . . ?
C42 C37 C38 C39 -179.1(13) . . . . ?
C44 N15 N16 N17 179.3(13) . . . . ?
C44 N15 C45 N18 -177.8(15) . . . . ?
C44 C35 C36 N14 173.8(12) . . . . ?
C44 C35 C36 C37 -9(2) . . . . ?
C45 N15 N16 N17 0.6(17) . . . . ?
C45 N15 C44 C35 -128.7(17) . . . . ?
C46 N19 C49 C48 0.8(16) . . . . ?
C46 N19 C49 C50 -179.3(13) . . . . ?
C46 N19 B4 F7 56.8(19) . . . . ?
C46 N19 B4 F8 -62.7(19) . . . . ?
C46 N19 B4 N20 177.1(13) . . . . ?
C46 C47 C48 C49 0.6(17) . . . . ?
C46 C47 C48 C56 178.3(14) . . . . ?
C47 C48 C49 N19 -0.8(16) . . . . ?
C47 C48 C49 C50 179.2(16) . . . . ?
C48 C49 C50 C51 179.5(15) . . . . ?
C48 C49 C50 C59 2(3) . . . . ?
C49 N19 C46 C47 -0.4(17) . . . . ?
C49 N19 C46 C55 -178.8(14) . . . . ?
C49 N19 B4 F7 -125.7(14) . . . . ?
C49 N19 B4 F8 114.8(15) . . . . ?
C49 N19 B4 N20 -5(2) . . . . ?
C49 C50 C51 N20 1(2) . . . . ?
C49 C50 C51 C52 -178.7(15) . . . . ?
C49 C50 C59 N21 -85.4(17) . . . . ?
C50 C51 C52 C53 -179.8(16) . . . . ?
C50 C51 C52 C57 -2(3) . . . . ?
C51 N20 C54 C53 -0.7(16) . . . . ?
C51 N20 C54 C58 -176.8(13) . . . . ?
C51 N20 B4 F7 126.2(15) . . . . ?
C51 N20 B4 F8 -113.8(15) . . . . ?
C51 N20 B4 N19 6.3(19) . . . . ?
C51 C50 C59 N21 96.6(16) . . . . ?
C51 C52 C53 C54 -0.5(17) . . . . ?
C52 C53 C54 N20 0.8(18) . . . . ?
C52 C53 C54 C58 176.3(16) . . . . ?
C54 N20 C51 C50 -179.7(13) . . . . ?
C54 N20 C51 C52 0.4(15) . . . . ?
C54 N20 B4 F7 -60(2) . . . . ?
C54 N20 B4 F8 60(2) . . . . ?
C54 N20 B4 N19 -179.8(13) . . . . ?
C55 C46 C47 C48 178.2(15) . . . . ?
C56 C48 C49 N19 -178.4(15) . . . . ?
C56 C48 C49 C50 2(3) . . . . ?
C57 C52 C53 C54 -178.8(15) . . . . ?
C59 N21 N22 N23 -177.1(13) . . . . ?
C59 N21 C60 N24 178.0(14) . . . . ?
C59 C50 C51 N20 179.3(12) . . . . ?
C59 C50 C51 C52 -1(2) . . . . ?
C60 N21 N22 N23 -0.1(18) . . . . ?
C60 N21 C59 C50 136.4(17) . . . . ?
B1 N1 C1 C2 -177.6(12) . . . . ?
B1 N1 C1 C10 2(2) . . . . ?
B1 N1 C4 C3 177.6(11) . . . . ?
B1 N1 C4 C5 1.5(18) . . . . ?
B1 N2 C6 C5 -5(2) . . . . ?
B1 N2 C6 C7 179.3(11) . . . . ?
B1 N2 C9 C8 -179.8(12) . . . . ?
B1 N2 C9 C13 1(2) . . . . ?
B2 N7 C16 C17 -177.5(14) . . . . ?
B2 N7 C16 C28 7(2) . . . . ?
B2 N7 C19 C18 175.7(14) . . . . ?
B2 N7 C19 C20 -8(2) . . . . ?
B2 N8 C21 C20 4(2) . . . . ?
B2 N8 C21 C22 -178.9(13) . . . . ?
B2 N8 C24 C23 179.4(14) . . . . ?
B2 N8 C24 C27 -2(2) . . . . ?
B3 N13 C31 C32 -178.0(12) . . . . ?
B3 N13 C31 C40 5(2) . . . . ?
B3 N13 C34 C33 178.9(12) . . . . ?
B3 N13 C34 C35 3(2) . . . . ?
B3 N14 C36 C35 -0.6(19) . . . . ?
B3 N14 C36 C37 -178.3(12) . . . . ?
B3 N14 C39 C38 178.5(12) . . . . ?
B3 N14 C39 C43 0(2) . . . . ?
B4 N19 C46 C47 177.5(13) . . . . ?
B4 N19 C46 C55 -1(2) . . . . ?
B4 N19 C49 C48 -177.1(13) . . . . ?
B4 N19 C49 C50 3(2) . . . . ?
B4 N20 C51 C50 -5(2) . . . . ?
B4 N20 C51 C52 175.2(13) . . . . ?
B4 N20 C54 C53 -175.4(14) . . . . ?
B4 N20 C54 C58 9(2) . . . . ?
